data_7025902
loop_
_publ_author_name
'Hallett, Andrew J.'
'Adams, Christopher J.'
'Anderson, Kirsty M.'
'Baber, R. Angharad'
'Connelly, Neil G.'
'Prime, Christopher J.'

_publ_section_title
;
 Homo- and heterodinuclear complexes of the tetrakis(pyrazolyl)borate
 ligand.
;
_journal_issue 25
_journal_name_full 'Dalton transactions (Cambridge, England : 2003)'
_journal_page_first 5899
_journal_page_last 5907
_journal_paper_doi 10.1039/c0dt00044b
_journal_volume 39
_journal_year 2010
_chemical_formula_moiety 'C20 H24 B Cl2 N8 Rh Zn, C H2 Cl2'
_chemical_formula_sum 'C21 H26 B Cl4 N8 Rh Zn'
_chemical_formula_weight 711.39
_chemical_name_systematic
;
?
;
_space_group_IT_number 14
_symmetry_cell_setting monoclinic
_symmetry_space_group_name_Hall '-P 2ybc'
_symmetry_space_group_name_H-M 'P 1 21/c 1'
_atom_sites_solution_hydrogens geom
_atom_sites_solution_primary direct
_atom_sites_solution_secondary difmap
_audit_creation_method SHELXL-97
_cell_angle_alpha 90.00
_cell_angle_beta 117.538(11)
_cell_angle_gamma 90.00
_cell_formula_units_Z 4
_cell_length_a 12.9430(19)
_cell_length_b 19.687(3)
_cell_length_c 12.1521(18)
_cell_measurement_reflns_used 258
_cell_measurement_temperature 173(2)
_cell_measurement_theta_max 26.6695
_cell_measurement_theta_min 2.8035
_cell_volume 2745.6(8)
_computing_cell_refinement 'Bruker SMART (Bruker, 1998)'
_computing_data_collection 'Bruker SMART (Bruker, 1998)'
_computing_data_reduction 'Bruker SAINT (Bruker, 1998)'
_computing_molecular_graphics 'Bruker SHELXTL (Bruker, 1998)'
_computing_publication_material 'Bruker SHELXTL (Bruker, 1998)'
_computing_structure_refinement 'Bruker SHELXTL (Bruker, 1998)'
_computing_structure_solution 'Bruker SHELXTL (Bruker, 1998)'
_diffrn_ambient_temperature 173(2)
_diffrn_measured_fraction_theta_full 0.934
_diffrn_measured_fraction_theta_max 0.934
_diffrn_measurement_device_type 'CCD area detector'
_diffrn_measurement_method '\w scans'
_diffrn_radiation_monochromator graphite
_diffrn_radiation_source 'fine-focus sealed tube'
_diffrn_radiation_type MoK\a
_diffrn_radiation_wavelength 0.71073
_diffrn_reflns_av_R_equivalents 0.0657
_diffrn_reflns_av_sigmaI/netI 0.0766
_diffrn_reflns_limit_h_max 16
_diffrn_reflns_limit_h_min -15
_diffrn_reflns_limit_k_max 24
_diffrn_reflns_limit_k_min -25
_diffrn_reflns_limit_l_max 15
_diffrn_reflns_limit_l_min -15
_diffrn_reflns_number 18789
_diffrn_reflns_theta_full 27.49
_diffrn_reflns_theta_max 27.49
_diffrn_reflns_theta_min 1.77
_exptl_absorpt_coefficient_mu 1.891
_exptl_absorpt_correction_T_max 0.715
_exptl_absorpt_correction_T_min 0.616
_exptl_absorpt_correction_type multi-scan
_exptl_absorpt_process_details 'SADABS (Sheldrick, 1996)'
_exptl_crystal_colour yellow
_exptl_crystal_density_diffrn 1.721
_exptl_crystal_density_method 'not measured'
_exptl_crystal_description block
_exptl_crystal_F_000 1424
_exptl_crystal_size_max 0.28
_exptl_crystal_size_mid 0.22
_exptl_crystal_size_min 0.18
_refine_diff_density_max 0.789
_refine_diff_density_min -0.890
_refine_diff_density_rms 0.141
_refine_ls_extinction_method none
_refine_ls_goodness_of_fit_ref 0.927
_refine_ls_hydrogen_treatment constr
_refine_ls_matrix_type full
_refine_ls_number_parameters 325
_refine_ls_number_reflns 5881
_refine_ls_number_restraints 0
_refine_ls_restrained_S_all 0.927
_refine_ls_R_factor_all 0.0734
_refine_ls_R_factor_gt 0.0339
_refine_ls_shift/su_max 0.004
_refine_ls_shift/su_mean 0.000
_refine_ls_structure_factor_coef Fsqd
_refine_ls_weighting_details 'calc w=1/[\s^2^(Fo^2^)+(0.0363P)^2^+0.0000P] where P=(Fo^2^+2Fc^2^)/3'
_refine_ls_weighting_scheme calc
_refine_ls_wR_factor_gt 0.0706
_refine_ls_wR_factor_ref 0.0866
_reflns_number_gt 3771
_reflns_number_total 5881
_reflns_threshold_expression >2sigma(I)
_cod_data_source_file c0dt00044b.txt
_cod_data_source_block 14
_cod_original_cell_volume 2745.7(7)
_cod_original_sg_symbol_H-M P2(1)/c
_cod_database_code 7025902

loop_
_symmetry_equiv_pos_as_xyz
'x, y, z'
'-x, y+1/2, -z+1/2'
'-x, -y, -z'
'x, -y-1/2, z-1/2'

loop_
_atom_site_label
_atom_site_type_symbol
_atom_site_fract_x
_atom_site_fract_y
_atom_site_fract_z
_atom_site_U_iso_or_equiv
_atom_site_adp_type
_atom_site_occupancy
_atom_site_symmetry_multiplicity
_atom_site_calc_flag
_atom_site_refinement_flags
Rh1 Rh 0.20679(2) 0.121422(13) 0.46363(3) 0.01943(9) Uani 1 1 d .
Zn1 Zn 0.27875(4) 0.04809(2) -0.00607(5) 0.02389(12) Uani 1 1 d .
Cl1 Cl 0.20002(9) -0.01297(5) -0.17977(11) 0.0344(3) Uani 1 1 d .
Cl2 Cl 0.38664(10) 0.13492(4) -0.00901(13) 0.0415(3) Uani 1 1 d .
Cl3 Cl 0.75658(11) 0.28838(6) 0.51275(15) 0.0574(4) Uani 1 1 d .
Cl4 Cl 0.67372(11) 0.25736(6) 0.69445(15) 0.0546(4) Uani 1 1 d .
N1 N 0.2309(3) 0.01605(14) 0.4555(3) 0.0237(8) Uani 1 1 d .
N2 N 0.2517(3) -0.01404(14) 0.3661(3) 0.0233(8) Uani 1 1 d .
N3 N 0.3322(3) 0.13662(13) 0.4034(3) 0.0223(8) Uani 1 1 d .
N4 N 0.3606(3) 0.08788(14) 0.3401(3) 0.0216(7) Uani 1 1 d .
N5 N 0.3694(3) -0.01669(14) 0.1368(3) 0.0245(8) Uani 1 1 d .
N6 N 0.3607(3) -0.02237(14) 0.2429(3) 0.0228(8) Uani 1 1 d .
N7 N 0.1647(3) 0.07391(14) 0.0570(4) 0.0259(8) Uani 1 1 d .
N8 N 0.1693(2) 0.04627(14) 0.1624(3) 0.0205(7) Uani 1 1 d .
C1 C 0.1102(4) 0.11051(18) 0.5669(5) 0.0281(10) Uani 1 1 d .
H1A H 0.1252 0.0668 0.6139 0.034 Uiso 1 1 calc R
C2 C 0.0363(3) 0.10432(17) 0.4416(4) 0.0250(10) Uani 1 1 d .
H2A H 0.0077 0.0569 0.4154 0.030 Uiso 1 1 calc R
C4 C 0.1407(3) 0.22197(17) 0.4111(5) 0.0304(11) Uani 1 1 d .
H3A H 0.1661 0.2450 0.3543 0.036 Uiso 1 1 calc R
C3 C 0.2241(4) 0.22245(18) 0.5364(5) 0.0304(11) Uani 1 1 d .
H4A H 0.2987 0.2451 0.5518 0.036 Uiso 1 1 calc R
C5 C 0.1146(4) 0.17259(19) 0.6424(5) 0.0393(12) Uani 1 1 d .
H5A H 0.0362 0.1934 0.6066 0.047 Uiso 1 1 calc R
H18B H 0.1355 0.1583 0.7283 0.047 Uiso 1 1 calc R
C6 C 0.2002(4) 0.2245(2) 0.6462(5) 0.0454(13) Uani 1 1 d .
H6A H 0.2745 0.2177 0.7227 0.055 Uiso 1 1 calc R
H6B H 0.1705 0.2702 0.6509 0.055 Uiso 1 1 calc R
C7 C 0.0111(4) 0.2266(2) 0.3698(6) 0.0503(15) Uani 1 1 d .
H7A H -0.0014 0.2537 0.4312 0.060 Uiso 1 1 calc R
H7B H -0.0269 0.2508 0.2894 0.060 Uiso 1 1 calc R
C8 C -0.0457(4) 0.15879(19) 0.3559(5) 0.0398(12) Uani 1 1 d .
H8A H -0.0762 0.1436 0.2688 0.048 Uiso 1 1 calc R
H8B H -0.1128 0.1637 0.3735 0.048 Uiso 1 1 calc R
C9 C 0.4088(3) 0.18670(18) 0.4269(4) 0.0285(10) Uani 1 1 d .
H9A H 0.4109 0.2271 0.4706 0.034 Uiso 1 1 calc R
C10 C 0.4852(4) 0.1722(2) 0.3794(5) 0.0353(11) Uani 1 1 d .
H10A H 0.5477 0.1996 0.3844 0.042 Uiso 1 1 calc R
C11 C 0.4516(3) 0.10992(19) 0.3239(5) 0.0310(11) Uani 1 1 d .
H11A H 0.4863 0.0863 0.2812 0.037 Uiso 1 1 calc R
C12 C 0.2028(4) -0.03448(18) 0.5107(5) 0.0341(11) Uani 1 1 d .
H12A H 0.1853 -0.0286 0.5779 0.041 Uiso 1 1 calc R
C13 C 0.2027(4) -0.0966(2) 0.4564(5) 0.0397(13) Uani 1 1 d .
H13A H 0.1853 -0.1400 0.4781 0.048 Uiso 1 1 calc R
C14 C 0.2331(4) -0.08207(18) 0.3648(5) 0.0342(11) Uani 1 1 d .
H14A H 0.2400 -0.1140 0.3100 0.041 Uiso 1 1 calc R
C15 C 0.4606(3) -0.05403(19) 0.1507(5) 0.0321(11) Uani 1 1 d .
H15A H 0.4859 -0.0596 0.0892 0.039 Uiso 1 1 calc R
C16 C 0.5134(4) -0.0836(2) 0.2672(5) 0.0367(11) Uani 1 1 d .
H16A H 0.5798 -0.1124 0.3002 0.044 Uiso 1 1 calc R
C17 C 0.4495(3) -0.06261(19) 0.3251(5) 0.0328(11) Uani 1 1 d .
H17A H 0.4641 -0.0739 0.4070 0.039 Uiso 1 1 calc R
C18 C 0.0560(3) 0.09615(18) -0.0114(5) 0.0286(10) Uani 1 1 d .
H18A H 0.0280 0.1167 -0.0908 0.034 Uiso 1 1 calc R
C19 C -0.0104(3) 0.08493(19) 0.0500(5) 0.0329(11) Uani 1 1 d .
H19A H -0.0898 0.0965 0.0223 0.039 Uiso 1 1 calc R
C20 C 0.0632(3) 0.05384(18) 0.1582(4) 0.0268(10) Uani 1 1 d .
H20A H 0.0435 0.0397 0.2209 0.032 Uiso 1 1 calc R
C21 C 0.6723(4) 0.3163(2) 0.5838(5) 0.0456(13) Uani 1 1 d .
H21A H 0.5909 0.3235 0.5192 0.055 Uiso 1 1 calc R
H21B H 0.7029 0.3605 0.6251 0.055 Uiso 1 1 calc R
B1 B 0.2839(4) 0.0248(2) 0.2769(5) 0.0209(10) Uani 1 1 d .

loop_
_atom_site_aniso_label
_atom_site_aniso_U_11
_atom_site_aniso_U_22
_atom_site_aniso_U_33
_atom_site_aniso_U_23
_atom_site_aniso_U_13
_atom_site_aniso_U_12
Rh1 0.02336(15) 0.01642(14) 0.0218(2) -0.00037(13) 0.01328(14) -0.00079(12)
Zn1 0.0280(2) 0.0208(2) 0.0272(3) -0.00021(19) 0.0165(2) -0.00042(17)
Cl1 0.0474(6) 0.0315(5) 0.0243(7) -0.0016(5) 0.0166(5) -0.0027(4)
Cl2 0.0478(6) 0.0221(5) 0.0743(11) -0.0056(5) 0.0451(7) -0.0055(4)
Cl3 0.0528(7) 0.0431(7) 0.0825(13) -0.0134(7) 0.0365(8) -0.0118(5)
Cl4 0.0503(7) 0.0467(7) 0.0589(11) 0.0008(6) 0.0186(7) -0.0067(6)
N1 0.0315(18) 0.0222(16) 0.025(2) 0.0002(15) 0.0192(17) 0.0034(13)
N2 0.0322(18) 0.0199(15) 0.024(2) -0.0004(14) 0.0186(17) 0.0013(13)
N3 0.0253(17) 0.0188(15) 0.025(2) -0.0010(13) 0.0139(16) 0.0000(12)
N4 0.0200(16) 0.0229(15) 0.023(2) -0.0057(14) 0.0105(15) -0.0026(12)
N5 0.0266(17) 0.0243(16) 0.024(2) -0.0024(15) 0.0131(16) 0.0024(13)
N6 0.0243(17) 0.0240(16) 0.020(2) 0.0006(14) 0.0099(16) 0.0030(13)
N7 0.0250(17) 0.0220(16) 0.032(3) 0.0030(15) 0.0137(17) 0.0019(13)
N8 0.0211(16) 0.0206(15) 0.024(2) -0.0060(14) 0.0136(15) -0.0039(12)
C1 0.040(2) 0.023(2) 0.035(3) 0.0012(18) 0.028(2) -0.0024(17)
C2 0.025(2) 0.0207(18) 0.033(3) -0.0017(17) 0.017(2) -0.0025(15)
C4 0.038(2) 0.0164(18) 0.048(4) 0.0088(18) 0.030(2) 0.0036(16)
C3 0.041(2) 0.0190(19) 0.041(4) -0.0060(18) 0.028(2) -0.0068(16)
C5 0.064(3) 0.032(2) 0.035(3) -0.005(2) 0.034(3) -0.006(2)
C6 0.063(3) 0.038(2) 0.048(4) -0.020(2) 0.036(3) -0.015(2)
C7 0.037(3) 0.040(3) 0.070(5) 0.028(3) 0.022(3) 0.011(2)
C8 0.027(2) 0.036(2) 0.051(4) 0.006(2) 0.012(2) 0.0032(18)
C9 0.032(2) 0.0243(19) 0.031(3) -0.0037(19) 0.016(2) -0.0062(16)
C10 0.033(2) 0.035(2) 0.047(4) -0.012(2) 0.025(2) -0.0115(18)
C11 0.027(2) 0.035(2) 0.038(3) -0.010(2) 0.021(2) -0.0069(17)
C12 0.051(3) 0.023(2) 0.045(4) 0.004(2) 0.037(3) 0.0022(18)
C13 0.055(3) 0.0231(19) 0.060(4) 0.002(2) 0.043(3) 0.003(2)
C14 0.039(2) 0.0194(19) 0.051(4) -0.0069(19) 0.027(2) -0.0015(17)
C15 0.032(2) 0.035(2) 0.034(3) -0.009(2) 0.019(2) 0.0081(18)
C16 0.033(2) 0.038(2) 0.035(4) -0.001(2) 0.012(2) 0.0169(19)
C17 0.033(2) 0.031(2) 0.035(3) 0.002(2) 0.016(2) 0.0075(17)
C18 0.032(2) 0.0215(19) 0.031(3) 0.0023(18) 0.014(2) 0.0072(16)
C19 0.021(2) 0.031(2) 0.043(4) -0.003(2) 0.012(2) 0.0053(16)
C20 0.025(2) 0.026(2) 0.034(3) -0.0078(19) 0.018(2) -0.0028(16)
C21 0.037(3) 0.036(2) 0.058(4) 0.001(2) 0.017(3) 0.002(2)
B1 0.024(2) 0.021(2) 0.019(3) -0.0036(18) 0.011(2) 0.0018(16)

loop_
_atom_type_symbol
_atom_type_description
_atom_type_scat_dispersion_real
_atom_type_scat_dispersion_imag
_atom_type_scat_source
C C 0.0033 0.0016 'International Tables Vol C Tables 4.2.6.8 and 6.1.1.4'
H H 0.0000 0.0000 'International Tables Vol C Tables 4.2.6.8 and 6.1.1.4'
B B 0.0013 0.0007 'International Tables Vol C Tables 4.2.6.8 and 6.1.1.4'
N N 0.0061 0.0033 'International Tables Vol C Tables 4.2.6.8 and 6.1.1.4'
Cl Cl 0.1484 0.1585 'International Tables Vol C Tables 4.2.6.8 and 6.1.1.4'
Zn Zn 0.2839 1.4301 'International Tables Vol C Tables 4.2.6.8 and 6.1.1.4'
Rh Rh -1.1178 0.9187 'International Tables Vol C Tables 4.2.6.8 and 6.1.1.4'

loop_
_geom_angle_atom_site_label_1
_geom_angle_atom_site_label_2
_geom_angle_atom_site_label_3
_geom_angle
N3 Rh1 N1 88.21(11)
N3 Rh1 C2 155.45(17)
N1 Rh1 C2 90.32(12)
N3 Rh1 C4 91.80(13)
N1 Rh1 C4 161.24(16)
C2 Rh1 C4 81.94(14)
N3 Rh1 C3 93.54(13)
N1 Rh1 C3 160.49(16)
C2 Rh1 C3 95.93(14)
C4 Rh1 C3 38.22(17)
N3 Rh1 C1 166.85(16)
N1 Rh1 C1 93.88(13)
C2 Rh1 C1 37.64(17)
C4 Rh1 C1 90.37(15)
C3 Rh1 C1 80.23(15)
N7 Zn1 N5 93.91(13)
N7 Zn1 Cl2 112.87(9)
N5 Zn1 Cl2 112.22(9)
N7 Zn1 Cl1 113.70(10)
N5 Zn1 Cl1 107.55(10)
Cl2 Zn1 Cl1 114.63(5)
C12 N1 N2 105.9(3)
C12 N1 Rh1 128.8(3)
N2 N1 Rh1 123.5(2)
C14 N2 N1 109.7(3)
C14 N2 B1 125.9(4)
N1 N2 B1 124.2(3)
C9 N3 N4 105.6(3)
C9 N3 Rh1 130.8(3)
N4 N3 Rh1 123.1(2)
C11 N4 N3 109.4(3)
C11 N4 B1 125.8(3)
N3 N4 B1 123.8(3)
C15 N5 N6 107.1(3)
C15 N5 Zn1 125.6(3)
N6 N5 Zn1 126.7(2)
N5 N6 C17 109.3(3)
N5 N6 B1 123.5(3)
C17 N6 B1 125.2(4)
C18 N7 N8 106.9(3)
C18 N7 Zn1 126.2(3)
N8 N7 Zn1 122.2(2)
C20 N8 N7 108.4(3)
C20 N8 B1 126.4(4)
N7 N8 B1 123.9(3)
C2 C1 C5 123.6(4)
C2 C1 Rh1 70.0(2)
C5 C1 Rh1 113.8(2)
C2 C1 H1A 114.0
C5 C1 H1A 114.0
Rh1 C1 H1A 114.0
C1 C2 C8 126.8(4)
C1 C2 Rh1 72.4(2)
C8 C2 Rh1 109.2(3)
C1 C2 H2A 113.5
C8 C2 H2A 113.5
Rh1 C2 H2A 113.5
C3 C4 C7 122.6(4)
C3 C4 Rh1 71.3(2)
C7 C4 Rh1 112.6(2)
C3 C4 H3A 114.3
C7 C4 H3A 114.3
Rh1 C4 H3A 114.3
C4 C3 C6 126.4(4)
C4 C3 Rh1 70.4(2)
C6 C3 Rh1 111.5(3)
C4 C3 H4A 113.5
C6 C3 H4A 113.5
Rh1 C3 H4A 113.5
C6 C5 C1 113.1(3)
C6 C5 H5A 109.0
C1 C5 H5A 109.0
C6 C5 H18B 109.0
C1 C5 H18B 109.0
H5A C5 H18B 107.8
C5 C6 C3 114.1(4)
C5 C6 H6A 108.7
C3 C6 H6A 108.7
C5 C6 H6B 108.7
C3 C6 H6B 108.7
H6A C6 H6B 107.6
C8 C7 C4 113.3(3)
C8 C7 H7A 108.9
C4 C7 H7A 108.9
C8 C7 H7B 108.9
C4 C7 H7B 108.9
H7A C7 H7B 107.7
C7 C8 C2 113.5(4)
C7 C8 H8A 108.9
C2 C8 H8A 108.9
C7 C8 H8B 108.9
C2 C8 H8B 108.9
H8A C8 H8B 107.7
N3 C9 C10 111.2(3)
N3 C9 H9A 124.4
C10 C9 H9A 124.4
C11 C10 C9 105.4(3)
C11 C10 H10A 127.3
C9 C10 H10A 127.3
N4 C11 C10 108.3(4)
N4 C11 H11A 125.8
C10 C11 H11A 125.8
N1 C12 C13 110.9(4)
N1 C12 H12A 124.6
C13 C12 H12A 124.6
C14 C13 C12 105.3(4)
C14 C13 H13A 127.4
C12 C13 H13A 127.4
N2 C14 C13 108.2(4)
N2 C14 H14A 125.9
C13 C14 H14A 125.9
N5 C15 C16 110.5(4)
N5 C15 H15A 124.7
C16 C15 H15A 124.7
C17 C16 C15 105.6(4)
C17 C16 H16A 127.2
C15 C16 H16A 127.2
N6 C17 C16 107.5(4)
N6 C17 H17A 126.2
C16 C17 H17A 126.2
N7 C18 C19 110.4(4)
N7 C18 H18A 124.8
C19 C18 H18A 124.8
C20 C19 C18 105.1(3)
C20 C19 H19A 127.5
C18 C19 H19A 127.5
N8 C20 C19 109.2(4)
N8 C20 H20A 125.4
C19 C20 H20A 125.4
Cl3 C21 Cl4 112.0(2)
Cl3 C21 H21A 109.2
Cl4 C21 H21A 109.2
Cl3 C21 H21B 109.2
Cl4 C21 H21B 109.2
H21A C21 H21B 107.9
N2 B1 N6 107.9(3)
N2 B1 N8 108.1(3)
N6 B1 N8 112.9(4)
N2 B1 N4 111.7(4)
N6 B1 N4 105.6(3)
N8 B1 N4 110.7(3)

loop_
_geom_bond_atom_site_label_1
_geom_bond_atom_site_label_2
_geom_bond_distance
Rh1 N3 2.087(3)
Rh1 N1 2.107(3)
Rh1 C2 2.123(4)
Rh1 C4 2.134(3)
Rh1 C3 2.146(4)
Rh1 C1 2.153(4)
Zn1 N7 2.018(3)
Zn1 N5 2.033(3)
Zn1 Cl2 2.2182(10)
Zn1 Cl1 2.2249(13)
Cl3 C21 1.763(5)
Cl4 C21 1.771(5)
N1 C12 1.341(5)
N1 N2 1.368(4)
N2 C14 1.360(4)
N2 B1 1.534(5)
N3 C9 1.333(4)
N3 N4 1.382(4)
N4 C11 1.353(5)
N4 B1 1.554(5)
N5 C15 1.334(4)
N5 N6 1.350(5)
N6 C17 1.373(5)
N6 B1 1.549(5)
N7 C18 1.334(5)
N7 N8 1.367(5)
N8 C20 1.359(4)
N8 B1 1.552(6)
C1 C2 1.380(6)
C1 C5 1.513(5)
C1 H1A 1.0000
C2 C8 1.529(6)
C2 H2A 1.0000
C4 C3 1.401(7)
C4 C7 1.515(6)
C4 H3A 1.0000
C3 C6 1.503(6)
C3 H4A 1.0000
C5 C6 1.493(5)
C5 H5A 0.9900
C5 H18B 0.9900
C6 H6A 0.9900
C6 H6B 0.9900
C7 C8 1.495(5)
C7 H7A 0.9900
C7 H7B 0.9900
C8 H8A 0.9900
C8 H8B 0.9900
C9 C10 1.386(6)
C9 H9A 0.9500
C10 C11 1.369(5)
C10 H10A 0.9500
C11 H11A 0.9500
C12 C13 1.390(6)
C12 H12A 0.9500
C13 C14 1.371(6)
C13 H13A 0.9500
C14 H14A 0.9500
C15 C16 1.384(7)
C15 H15A 0.9500
C16 C17 1.373(6)
C16 H16A 0.9500
C17 H17A 0.9500
C18 C19 1.392(6)
C18 H18A 0.9500
C19 C20 1.361(6)
C19 H19A 0.9500
C20 H20A 0.9500
C21 H21A 0.9900
C21 H21B 0.9900
